data_4106721
loop_
_publ_author_name
'Zhi He'
'Andrei K. Yudin'

_publ_section_title
;
 Amphoteric \a-Boryl Aldehydes
;
_journal_name_full 'Journal of the American Chemical Society'
_journal_page_first 13770
_journal_page_last 13773
_journal_paper_doi 10.1021/ja205910d
_journal_volume 133
_journal_year 2011
_chemical_formula_moiety 'C13 H13 B Br N O5'
_chemical_formula_sum 'C13 H13 B Br N O5'
_chemical_formula_weight 353.96
_chemical_name_systematic
; 
 ? 
;
_space_group_IT_number 29
_symmetry_cell_setting orthorhombic
_symmetry_space_group_name_Hall 'P 2c -2ac'
_symmetry_space_group_name_H-M 'P c a 21'
_atom_sites_solution_hydrogens geom
_atom_sites_solution_primary direct
_atom_sites_solution_secondary difmap
_audit_creation_method SHELXL-97
_cell_angle_alpha 90.00
_cell_angle_beta 90.00
_cell_angle_gamma 90.00
_cell_formula_units_Z 8
_cell_length_a 13.550(3)
_cell_length_b 6.4558(13)
_cell_length_c 32.423(7)
_cell_measurement_reflns_used 13204
_cell_measurement_temperature 150(1)
_cell_measurement_theta_max 27.5
_cell_measurement_theta_min 3.0
_cell_volume 2836.2(10)
_computing_cell_refinement 'Denzo-SMN (Otwinowski & Minor, 1997)'
_computing_data_collection 'Collect (Nonius B.V., 1997-2002)'
_computing_data_reduction Denzo-SMN
_computing_molecular_graphics 'PLATON (Spek, 2009)'
_computing_publication_material 'SHELXTL V6.1'
_computing_structure_refinement 'SHELXTL V6.1 (Sheldrick, 2008)'
_computing_structure_solution 'SIR-92 (Altomare et al., 1994)'
_diffrn_ambient_temperature 150(1)
_diffrn_detector_area_resol_mean 9
_diffrn_measured_fraction_theta_full 0.993
_diffrn_measured_fraction_theta_max 0.975
_diffrn_measurement_device_type 'Nonius KappaCCD'
_diffrn_measurement_method '\f scans and \w scans with \k offsets'
_diffrn_radiation_monochromator graphite
_diffrn_radiation_source 'fine-focus sealed tube'
_diffrn_radiation_type MoK\a
_diffrn_radiation_wavelength 0.71073
_diffrn_reflns_av_R_equivalents 0.0852
_diffrn_reflns_av_sigmaI/netI 0.0956
_diffrn_reflns_limit_h_max 17
_diffrn_reflns_limit_h_min -17
_diffrn_reflns_limit_k_max 8
_diffrn_reflns_limit_k_min -8
_diffrn_reflns_limit_l_max 42
_diffrn_reflns_limit_l_min -20
_diffrn_reflns_number 13204
_diffrn_reflns_theta_full 27.49
_diffrn_reflns_theta_max 27.49
_diffrn_reflns_theta_min 3.01
_exptl_absorpt_coefficient_mu 2.918
_exptl_absorpt_correction_T_max 0.952
_exptl_absorpt_correction_T_min 0.787
_exptl_absorpt_correction_type multi-scan
_exptl_absorpt_process_details
;
multi-scan from symmetry-related measurements 
 Sortav (Blessing 1995)
;
_exptl_crystal_colour colourless
_exptl_crystal_density_diffrn 1.658
_exptl_crystal_description plate
_exptl_crystal_F_000 1424
_exptl_crystal_size_max 0.28
_exptl_crystal_size_mid 0.20
_exptl_crystal_size_min 0.02
_refine_diff_density_max 1.374
_refine_diff_density_min -0.543
_refine_diff_density_rms 0.123
_refine_ls_abs_structure_details 'Flack H D (1983), Acta Cryst. A39, 876-881'
_refine_ls_abs_structure_Flack 0.36(3)
_refine_ls_extinction_method none
_refine_ls_goodness_of_fit_ref 1.003
_refine_ls_hydrogen_treatment mixed
_refine_ls_matrix_type full
_refine_ls_number_parameters 390
_refine_ls_number_reflns 4673
_refine_ls_number_restraints 13
_refine_ls_restrained_S_all 1.006
_refine_ls_R_factor_all 0.1518
_refine_ls_R_factor_gt 0.0829
_refine_ls_shift/su_max 0.001
_refine_ls_shift/su_mean 0.000
_refine_ls_structure_factor_coef Fsqd
_refine_ls_weighting_details 'calc w=1/[\s^2^(Fo^2^)+(0.1414P)^2^] where P=(Fo^2^+2Fc^2^)/3'
_refine_ls_weighting_scheme calc
_refine_ls_wR_factor_gt 0.1961
_refine_ls_wR_factor_ref 0.2369
_reflns_number_gt 2661
_reflns_number_total 4673
_reflns_threshold_expression I>2\s(I)
_cod_data_source_file ja205910d_si_001.cif
_cod_data_source_block k10259a
_cod_database_code 4106721

loop_
_symmetry_equiv_pos_as_xyz
'x, y, z'
'-x, -y, z+1/2'
'-x+1/2, y, z+1/2'
'x+1/2, -y, z'

loop_
_atom_site_label
_atom_site_type_symbol
_atom_site_fract_x
_atom_site_fract_y
_atom_site_fract_z
_atom_site_U_iso_or_equiv
_atom_site_adp_type
_atom_site_occupancy
_atom_site_symmetry_multiplicity
_atom_site_calc_flag
_atom_site_refinement_flags
_atom_site_disorder_assembly
_atom_site_disorder_group
Br1A Br 0.66026(16) 0.9428(4) 0.54788(9) 0.0482(8) Uani 0.567(4) 1 d P A 1
C6A C 0.5891(6) 0.6758(12) 0.5392(3) 0.031(3) Uani 1 1 d D A 1
C13A C 0.6731(18) 0.524(4) 0.5431(7) 0.041(2) Uiso 0.567(4) 1 d PD A 1
H13A H 0.7051 0.5216 0.5691 0.050 Uiso 0.567(4) 1 calc PR A 1
O1A O 0.7054(8) 0.4058(17) 0.5178(4) 0.035(2) Uiso 0.567(4) 1 d PD A 1
Br1C Br 0.6968(3) 0.4859(6) 0.54365(13) 0.0481(14) Uani 0.433(4) 1 d P A 2
C6C C 0.5891(6) 0.6758(12) 0.5392(3) 0.031(3) Uani 0.00 1 d PD A 2
C13C C 0.636(2) 0.887(3) 0.5457(8) 0.041(2) Uiso 0.433(4) 1 d PD A 2
H13B H 0.6786 0.9341 0.5244 0.050 Uiso 0.433(4) 1 calc PR A 2
O1C O 0.6261(12) 1.0029(18) 0.5745(5) 0.035(2) Uiso 0.433(4) 1 d PD A 2
O2A O 0.6312(5) 0.7171(10) 0.4620(2) 0.0363(18) Uani 1 1 d . A .
O3A O 0.4770(5) 0.8584(9) 0.4883(2) 0.0307(16) Uani 1 1 d . A .
O4A O 0.7106(6) 0.5353(13) 0.4142(3) 0.047(2) Uani 1 1 d . . .
O5A O 0.3385(6) 0.9312(13) 0.4530(3) 0.051(2) Uani 1 1 d . . .
N1A N 0.4951(8) 0.4966(13) 0.4738(4) 0.037(3) Uani 1 1 d . A .
C1A C 0.6465(10) 0.550(2) 0.4395(4) 0.045(3) Uani 1 1 d . . .
C2A C 0.5705(8) 0.3883(18) 0.4473(4) 0.045(3) Uani 1 1 d . . .
H2AA H 0.5994 0.2681 0.4619 0.053 Uiso 1 1 calc R . .
H2AB H 0.5407 0.3401 0.4211 0.053 Uiso 1 1 calc R . .
C3A C 0.4049(8) 0.8162(14) 0.4613(3) 0.033(3) Uani 1 1 d . . .
C4A C 0.4192(8) 0.6037(17) 0.4436(4) 0.039(3) Uani 1 1 d . . .
H4AA H 0.4463 0.6114 0.4152 0.047 Uiso 1 1 calc R . .
H4AB H 0.3561 0.5266 0.4428 0.047 Uiso 1 1 calc R . .
C5A C 0.4410(8) 0.3497(17) 0.5004(4) 0.047(3) Uani 1 1 d . . .
H5AA H 0.4105 0.2423 0.4833 0.071 Uiso 1 1 calc R . .
H5AB H 0.3896 0.4240 0.5157 0.071 Uiso 1 1 calc R . .
H5AC H 0.4870 0.2853 0.5199 0.071 Uiso 1 1 calc R . .
C7A C 0.5115(8) 0.6478(17) 0.5726(3) 0.038(3) Uani 1 1 d . . .
C8A C 0.4404(8) 0.7939(18) 0.5788(4) 0.044(3) Uani 1 1 d . A .
H8AA H 0.4423 0.9180 0.5631 0.053 Uiso 1 1 calc R . .
C9A C 0.3645(9) 0.767(2) 0.6077(4) 0.057(4) Uani 1 1 d . . .
H9AA H 0.3141 0.8680 0.6104 0.068 Uiso 1 1 calc R A .
C10A C 0.3631(10) 0.585(3) 0.6333(4) 0.067(4) Uani 1 1 d . A .
H10A H 0.3142 0.5689 0.6541 0.080 Uiso 1 1 calc R . .
C11A C 0.4315(12) 0.437(3) 0.6275(5) 0.071(5) Uani 1 1 d . . .
H11A H 0.4296 0.3128 0.6432 0.085 Uiso 1 1 calc R A .
C12A C 0.5067(12) 0.469(2) 0.5976(5) 0.054(4) Uani 1 1 d . A .
H12A H 0.5558 0.3649 0.5943 0.065 Uiso 1 1 calc R . .
B1A B 0.5503(8) 0.6904(18) 0.4919(4) 0.031(3) Uani 1 1 d . . .
Br1B Br 0.91908(18) 0.5604(4) 0.75640(8) 0.0528(8) Uani 0.601(5) 1 d P B 1
C6B C 0.8425(7) 0.8048(15) 0.7632(4) 0.043(3) Uani 1 1 d D B 1
C13B C 0.9278(17) 0.952(4) 0.7592(11) 0.041(2) Uiso 0.601(5) 1 d PD B 1
H13C H 0.9688 0.9360 0.7357 0.050 Uiso 0.601(5) 1 calc PR B 1
O1B O 0.9503(8) 1.0937(17) 0.7839(4) 0.041(2) Uiso 0.601(5) 1 d PD B 1
Br1D Br 0.9433(3) 1.0062(6) 0.75664(17) 0.0495(15) Uani 0.399(5) 1 d P B 2
C6D C 0.8425(7) 0.8048(15) 0.7632(4) 0.043(3) Uani 0.00 1 d PD B 2
C13D C 0.9083(19) 0.628(2) 0.7508(12) 0.041(2) Uiso 0.399(5) 1 d PD B 2
H13D H 0.9668 0.6753 0.7377 0.050 Uiso 0.399(5) 1 calc PR B 2
O1D O 0.9057(14) 0.444(2) 0.7533(7) 0.041(2) Uiso 0.399(5) 1 d PD B 2
O2B O 0.8842(5) 0.7799(10) 0.8404(2) 0.0329(17) Uani 1 1 d . B .
O3B O 0.7307(5) 0.6297(10) 0.8154(2) 0.0377(18) Uani 1 1 d . B .
O4B O 0.9636(6) 0.9612(14) 0.8902(3) 0.051(2) Uani 1 1 d . . .
O5B O 0.5925(6) 0.5549(15) 0.8506(3) 0.048(2) Uani 1 1 d . . .
N1B N 0.7417(7) 0.9959(10) 0.8336(3) 0.022(2) Uani 1 1 d . B .
C1B C 0.8962(8) 0.945(2) 0.8655(4) 0.043(3) Uani 1 1 d . . .
C2B C 0.8192(8) 1.1087(18) 0.8559(5) 0.050(3) Uani 1 1 d . . .
H2BA H 0.7929 1.1706 0.8816 0.060 Uiso 1 1 calc R . .
H2BB H 0.8475 1.2201 0.8386 0.060 Uiso 1 1 calc R . .
C3B C 0.6725(8) 0.8943(16) 0.8589(4) 0.041(3) Uani 1 1 d . . .
H3BA H 0.6094 0.9713 0.8589 0.049 Uiso 1 1 calc R . .
H3BB H 0.6973 0.8873 0.8876 0.049 Uiso 1 1 calc R . .
C4B C 0.6566(8) 0.6760(17) 0.8420(4) 0.039(3) Uani 1 1 d . . .
C5B C 0.6905(8) 1.1363(15) 0.8028(4) 0.046(3) Uani 1 1 d . . .
H5BA H 0.6574 1.2492 0.8176 0.069 Uiso 1 1 calc R . .
H5BB H 0.6415 1.0563 0.7873 0.069 Uiso 1 1 calc R . .
H5BC H 0.7394 1.1941 0.7838 0.069 Uiso 1 1 calc R . .
C7B C 0.7624(7) 0.8319(16) 0.7303(4) 0.034(2) Uani 1 1 d . . .
C8B C 0.6946(8) 0.671(2) 0.7249(4) 0.048(3) Uani 1 1 d . B .
H8BA H 0.6991 0.5497 0.7414 0.057 Uiso 1 1 calc R . .
C9B C 0.6214(10) 0.688(2) 0.6957(5) 0.067(4) Uani 1 1 d . . .
H9BA H 0.5777 0.5754 0.6912 0.080 Uiso 1 1 calc R B .
C10B C 0.6102(9) 0.869(2) 0.6724(4) 0.056(3) Uani 1 1 d . B .
H10B H 0.5573 0.8855 0.6534 0.068 Uiso 1 1 calc R . .
C11B C 0.6780(10) 1.019(2) 0.6781(4) 0.048(4) Uani 1 1 d . . .
H11B H 0.6733 1.1415 0.6619 0.058 Uiso 1 1 calc R B .
C12B C 0.7565(9) 1.0037(16) 0.7073(4) 0.040(3) Uani 1 1 d . B .
H12B H 0.8033 1.1122 0.7103 0.048 Uiso 1 1 calc R . .
B1B B 0.8021(9) 0.8021(17) 0.8114(4) 0.035(3) Uani 1 1 d . . .

loop_
_atom_site_aniso_label
_atom_site_aniso_U_11
_atom_site_aniso_U_22
_atom_site_aniso_U_33
_atom_site_aniso_U_23
_atom_site_aniso_U_13
_atom_site_aniso_U_12
Br1A 0.0399(14) 0.0483(15) 0.0565(17) -0.0071(16) -0.0177(11) -0.0144(11)
C6A 0.022(5) 0.014(5) 0.057(8) 0.000(5) -0.012(5) -0.003(3)
Br1C 0.0270(18) 0.051(2) 0.066(3) 0.0134(18) -0.011(2) 0.0057(11)
C6C 0.022(5) 0.014(5) 0.057(8) 0.000(5) -0.012(5) -0.003(3)
O2A 0.037(4) 0.033(4) 0.039(5) -0.002(4) -0.002(4) -0.001(3)
O3A 0.032(4) 0.021(3) 0.039(4) -0.003(3) -0.014(3) 0.003(3)
O4A 0.029(5) 0.081(6) 0.030(5) -0.008(4) 0.010(4) 0.013(4)
O5A 0.033(5) 0.056(5) 0.064(6) 0.005(5) -0.010(4) 0.019(4)
N1A 0.030(6) 0.033(6) 0.048(7) -0.009(4) 0.001(6) 0.004(3)
C1A 0.044(8) 0.076(9) 0.014(6) -0.014(6) -0.014(6) 0.005(7)
C2A 0.035(7) 0.047(8) 0.052(8) -0.027(6) 0.001(6) 0.005(5)
C3A 0.034(6) 0.025(6) 0.041(7) 0.008(5) 0.005(5) 0.002(5)
C4A 0.017(5) 0.057(8) 0.044(7) -0.011(6) -0.007(5) 0.000(5)
C5A 0.037(7) 0.034(6) 0.071(9) 0.005(6) 0.000(6) -0.006(5)
C7A 0.048(7) 0.034(6) 0.034(7) 0.004(5) -0.004(5) -0.003(5)
C8A 0.041(7) 0.039(7) 0.053(8) -0.003(5) -0.003(6) 0.005(5)
C9A 0.036(7) 0.081(10) 0.053(9) -0.001(7) 0.003(6) 0.015(6)
C10A 0.052(9) 0.108(13) 0.040(8) -0.010(8) 0.009(7) 0.012(8)
C11A 0.084(12) 0.057(9) 0.072(11) 0.026(8) -0.032(10) -0.013(9)
C12A 0.051(9) 0.061(9) 0.050(9) 0.027(7) -0.019(8) -0.019(6)
B1A 0.017(5) 0.032(7) 0.043(8) 0.000(6) 0.002(6) -0.003(4)
Br1B 0.0561(14) 0.0467(17) 0.0558(16) -0.0009(15) 0.0139(12) 0.0163(12)
C6B 0.034(6) 0.044(7) 0.051(8) 0.005(6) 0.012(6) 0.000(5)
Br1D 0.035(2) 0.048(3) 0.065(3) 0.019(2) -0.003(2) -0.0104(12)
C6D 0.034(6) 0.044(7) 0.051(8) 0.005(6) 0.012(6) 0.000(5)
O2B 0.029(4) 0.029(4) 0.040(5) 0.002(3) -0.005(4) 0.001(3)
O3B 0.036(4) 0.028(4) 0.049(5) -0.001(3) 0.005(4) 0.001(3)
O4B 0.020(5) 0.081(6) 0.051(6) 0.005(5) -0.001(4) -0.015(4)
O5B 0.034(5) 0.073(5) 0.036(5) 0.000(4) 0.000(4) -0.024(5)
N1B 0.013(4) 0.020(5) 0.032(6) -0.010(3) 0.006(4) -0.003(3)
C1B 0.016(6) 0.059(8) 0.052(9) 0.011(7) 0.004(6) -0.015(6)
C2B 0.033(7) 0.038(7) 0.078(10) -0.018(7) 0.000(7) -0.001(5)
C3B 0.038(7) 0.042(7) 0.043(7) -0.018(5) 0.005(6) 0.004(5)
C4B 0.024(6) 0.049(7) 0.042(7) -0.003(5) 0.006(5) -0.006(5)
C5B 0.055(8) 0.014(5) 0.070(9) -0.002(5) 0.012(6) 0.011(5)
C7B 0.021(5) 0.038(6) 0.044(7) 0.004(5) 0.011(5) -0.003(4)
C8B 0.034(7) 0.071(8) 0.038(7) -0.002(6) 0.007(6) -0.012(6)
C9B 0.063(9) 0.092(11) 0.045(9) -0.022(8) 0.023(8) -0.022(8)
C10B 0.035(7) 0.093(11) 0.041(8) 0.011(7) 0.001(6) -0.007(7)
C11B 0.048(8) 0.079(10) 0.016(6) 0.008(5) -0.004(6) 0.001(6)
C12B 0.019(6) 0.058(8) 0.044(9) 0.013(5) -0.007(6) -0.006(4)
B1B 0.031(6) 0.015(6) 0.058(9) -0.014(6) 0.010(7) -0.001(5)

loop_
_atom_type_symbol
_atom_type_description
_atom_type_scat_dispersion_real
_atom_type_scat_dispersion_imag
_atom_type_scat_source
C C 0.0033 0.0016 'International Tables Vol C Tables 4.2.6.8 and 6.1.1.4'
H H 0.0000 0.0000 'International Tables Vol C Tables 4.2.6.8 and 6.1.1.4'
B B 0.0013 0.0007 'International Tables Vol C Tables 4.2.6.8 and 6.1.1.4'
Br Br -0.2901 2.4595 'International Tables Vol C Tables 4.2.6.8 and 6.1.1.4'
N N 0.0061 0.0033 'International Tables Vol C Tables 4.2.6.8 and 6.1.1.4'
O O 0.0106 0.0060 'International Tables Vol C Tables 4.2.6.8 and 6.1.1.4'

loop_
_geom_angle_atom_site_label_1
_geom_angle_atom_site_label_2
_geom_angle_atom_site_label_3
_geom_angle
C13A C6A C7A 112.7(14)
C13A C6A B1A 111.1(10)
C7A C6A B1A 117.1(8)
C13A C6A Br1A 100.6(14)
C7A C6A Br1A 109.7(7)
B1A C6A Br1A 103.9(7)
O1A C13A C6A 129.1(14)
C1A O2A B1A 112.7(9)
C3A O3A B1A 113.2(7)
C5A N1A C2A 111.8(9)
C5A N1A B1A 122.0(11)
C2A N1A B1A 105.0(9)
C5A N1A C4A 108.7(9)
C2A N1A C4A 106.8(10)
B1A N1A C4A 101.2(8)
O4A C1A O2A 123.9(13)
O4A C1A C2A 124.2(12)
O2A C1A C2A 111.8(11)
C1A C2A N1A 103.9(9)
O5A C3A O3A 124.7(9)
O5A C3A C4A 125.3(11)
O3A C3A C4A 110.0(8)
C3A C4A N1A 104.2(8)
C8A C7A C12A 116.7(13)
C8A C7A C6A 120.7(10)
C12A C7A C6A 122.5(12)
C7A C8A C9A 121.9(12)
C8A C9A C10A 119.9(12)
C11A C10A C9A 119.4(14)
C10A C11A C12A 119.3(15)
C7A C12A C11A 122.7(15)
O2A B1A O3A 111.3(9)
O2A B1A N1A 101.7(9)
O3A B1A N1A 103.6(8)
O2A B1A C6A 112.8(8)
O3A B1A C6A 109.6(8)
N1A B1A C6A 117.4(9)
C13B C6B C7B 114.4(16)
C13B C6B B1B 110.0(16)
C7B C6B B1B 115.1(8)
C13B C6B Br1B 95.4(14)
C7B C6B Br1B 113.6(8)
B1B C6B Br1B 106.4(8)
O1B C13B C6B 126(2)
C1B O2B B1B 113.7(8)
C4B O3B B1B 111.9(8)
C3B N1B C2B 114.9(10)
C3B N1B C5B 110.9(9)
C2B N1B C5B 110.8(8)
C3B N1B B1B 103.3(7)
C2B N1B B1B 103.6(8)
C5B N1B B1B 113.0(9)
O4B C1B O2B 123.6(12)
O4B C1B C2B 126.2(13)
O2B C1B C2B 110.0(10)
N1B C2B C1B 104.3(9)
N1B C3B C4B 108.5(9)
O5B C4B O3B 122.6(10)
O5B C4B C3B 128.4(11)
O3B C4B C3B 109.0(9)
C12B C7B C8B 120.4(11)
C12B C7B C6B 121.7(10)
C8B C7B C6B 117.9(10)
C9B C8B C7B 119.9(13)
C8B C9B C10B 121.2(13)
C11B C10B C9B 116.8(13)
C10B C11B C12B 123.3(13)
C7B C12B C11B 118.2(11)
O2B B1B O3B 111.5(9)
O2B B1B C6B 110.8(9)
O3B B1B C6B 107.9(8)
O2B B1B N1B 99.8(8)
O3B B1B N1B 101.9(8)
C6B B1B N1B 124.4(9)

loop_
_geom_bond_atom_site_label_1
_geom_bond_atom_site_label_2
_geom_bond_distance
Br1A C6A 1.995(8)
C6A C13A 1.508(10)
C6A C7A 1.520(15)
C6A B1A 1.623(17)
C13A O1A 1.202(10)
C13C O1C 1.202(10)
O2A C1A 1.319(14)
O2A B1A 1.473(13)
O3A C3A 1.340(12)
O3A B1A 1.476(13)
O4A C1A 1.198(15)
O5A C3A 1.196(12)
N1A C5A 1.475(16)
N1A C2A 1.508(15)
N1A B1A 1.571(15)
N1A C4A 1.581(16)
C1A C2A 1.488(18)
C3A C4A 1.500(14)
C7A C8A 1.363(15)
C7A C12A 1.414(17)
C8A C9A 1.403(17)
C9A C10A 1.44(2)
C10A C11A 1.34(2)
C11A C12A 1.42(2)
Br1B C6B 1.901(10)
C6B C13B 1.503(10)
C6B C7B 1.532(16)
C6B B1B 1.655(19)
C13B O1B 1.25(3)
C13D O1D 1.193(7)
O2B C1B 1.352(15)
O2B B1B 1.464(14)
O3B C4B 1.358(12)
O3B B1B 1.480(13)
O4B C1B 1.217(15)
O5B C4B 1.201(12)
N1B C3B 1.407(14)
N1B C2B 1.470(14)
N1B C5B 1.516(14)
N1B B1B 1.660(13)
C1B C2B 1.517(17)
C3B C4B 1.527(15)
C7B C12B 1.340(15)
C7B C8B 1.398(15)
C8B C9B 1.378(18)
C9B C10B 1.398(19)
C10B C11B 1.349(18)
C11B C12B 1.426(18)
